data_4069059
loop_
_publ_author_name
'Ionkin, Alex S.'
'Marshall, William J.'
'Fish, Brian M.'
'Schiffhauer, Matthew F.'
'Davidson, Fredric'
'McEwen, Charles N.'

_publ_section_title
;
 Highly Unsaturated Phosphorus Compounds: Generation and Reactions on Both
 Multiple Bonds of Vinyl Phosphaalkyne&#x2020;
;
_journal_issue 8
_journal_name_full Organometallics
_journal_page_first 2410
_journal_paper_doi 10.1021/om801224d
_journal_volume 28
_journal_year 2009
_chemical_formula_sum 'C25 H47 O P Si'
_chemical_formula_weight 422.69
_chemical_name_systematic
;
 ?
;
_space_group_IT_number 2
_symmetry_cell_setting triclinic
_symmetry_space_group_name_Hall '-P 1'
_symmetry_space_group_name_H-M 'P -1'
_atom_sites_solution_hydrogens geom
_atom_sites_solution_primary direct
_atom_sites_solution_secondary difmap
_audit_creation_method SHELXL-97
_cell_angle_alpha 76.105(4)
_cell_angle_beta 83.726(4)
_cell_angle_gamma 88.972(4)
_cell_formula_units_Z 4
_cell_length_a 9.967(3)
_cell_length_b 16.096(4)
_cell_length_c 17.642(5)
_cell_measurement_temperature 173(2)
_cell_volume 2730.9(13)
_computing_cell_refinement 'Bruker XSCANS'
_computing_data_collection 'Bruker XSCANS'
_computing_data_reduction 'Bruker SHELXTL'
_computing_molecular_graphics 'Bruker SHELXTL'
_computing_publication_material 'Bruker SHELXTL'
_computing_structure_refinement 'SHELXL-97 (Sheldrick, 1997)'
_computing_structure_solution 'SHELXS-97 (Sheldrick, 1990)'
_diffrn_ambient_temperature 173(2)
_diffrn_measured_fraction_theta_full 0.987
_diffrn_measured_fraction_theta_max 0.987
_diffrn_measurement_device_type 'Bruker P4'
_diffrn_measurement_method '\w scans'
_diffrn_radiation_monochromator graphite
_diffrn_radiation_source 'fine-focus sealed tube'
_diffrn_radiation_type MoK\a
_diffrn_radiation_wavelength 0.71073
_diffrn_reflns_av_R_equivalents 0.0395
_diffrn_reflns_av_sigmaI/netI 0.0438
_diffrn_reflns_limit_h_max 13
_diffrn_reflns_limit_h_min -12
_diffrn_reflns_limit_k_max 21
_diffrn_reflns_limit_k_min -21
_diffrn_reflns_limit_l_max 23
_diffrn_reflns_limit_l_min -23
_diffrn_reflns_number 45401
_diffrn_reflns_theta_full 28.49
_diffrn_reflns_theta_max 28.49
_diffrn_reflns_theta_min 1.54
_exptl_absorpt_coefficient_mu 0.157
_exptl_absorpt_correction_type none
_exptl_crystal_colour colourless
_exptl_crystal_density_diffrn 1.028
_exptl_crystal_density_method 'not measured'
_exptl_crystal_description iregblok
_exptl_crystal_F_000 936
_exptl_crystal_size_max 0.520
_exptl_crystal_size_mid 0.320
_exptl_crystal_size_min 0.140
_refine_diff_density_max 1.507
_refine_diff_density_min -0.563
_refine_diff_density_rms 0.071
_refine_ls_extinction_method none
_refine_ls_goodness_of_fit_ref 1.021
_refine_ls_hydrogen_treatment riding
_refine_ls_matrix_type full
_refine_ls_number_parameters 539
_refine_ls_number_reflns 13655
_refine_ls_number_restraints 0
_refine_ls_restrained_S_all 1.021
_refine_ls_R_factor_all 0.1059
_refine_ls_R_factor_gt 0.0693
_refine_ls_shift/su_max 0.001
_refine_ls_shift/su_mean 0.000
_refine_ls_structure_factor_coef Fsqd
_refine_ls_weighting_details 'calc w=1/[\s^2^(Fo^2^)+(0.0861P)^2^+3.9339P] where P=(Fo^2^+2Fc^2^)/3'
_refine_ls_weighting_scheme calc
_refine_ls_wR_factor_gt 0.1747
_refine_ls_wR_factor_ref 0.2076
_reflns_number_gt 9330
_reflns_number_total 13655
_reflns_threshold_expression >2sigma(I)
_cod_data_source_file om801224d_si_001.cif
_cod_data_source_block 06052
_cod_depositor_comments
;
The following automatic conversions were performed:

'_symmetry_cell_setting' value 'Triclinic' changed to 'triclinic'
according to /home/saulius/struct/CIF-dictionaries/cif_core.dic
dictionary named 'cif_core.dic' version 2.4.2 from 2011-04-26.

Automatic conversion script
Id: cif_fix_values 1715 2011-07-08 13:25:40Z adriana 
;
_cod_original_sg_symbol_H-M P-1
_cod_database_code 4069059

loop_
_symmetry_equiv_pos_as_xyz
'x, y, z'
'-x, -y, -z'

loop_
_atom_site_label
_atom_site_type_symbol
_atom_site_fract_x
_atom_site_fract_y
_atom_site_fract_z
_atom_site_U_iso_or_equiv
_atom_site_adp_type
_atom_site_occupancy
_atom_site_symmetry_multiplicity
_atom_site_calc_flag
_atom_site_refinement_flags
P2 P 0.40967(7) 0.42130(5) 0.13411(4) 0.03255(17) Uani 1 1 d .
Si2 Si 0.69775(8) 0.39683(5) 0.36902(4) 0.03392(18) Uani 1 1 d .
O2 O 0.6443(2) 0.45599(12) 0.28793(11) 0.0345(4) Uani 1 1 d .
C26 C 0.4513(3) 0.43420(17) 0.22131(15) 0.0319(5) Uani 1 1 d .
C27 C 0.5959(3) 0.44376(16) 0.22144(15) 0.0293(5) Uani 1 1 d .
C28 C 0.6727(3) 0.45070(15) 0.15096(14) 0.0272(5) Uani 1 1 d .
C29 C 0.5909(3) 0.42674(16) 0.09128(14) 0.0269(5) Uani 1 1 d .
H29A H 0.5992 0.4745 0.0446 0.032 Uiso 1 1 calc R
C30 C 0.3496(3) 0.4499(2) 0.28535(17) 0.0379(6) Uani 1 1 d .
C31 C 0.2748(3) 0.38893(19) 0.33346(19) 0.0436(7) Uani 1 1 d .
H31A H 0.2146 0.4088 0.3691 0.052 Uiso 1 1 calc R
C32 C 0.3150(3) 0.54794(18) 0.28544(17) 0.0386(6) Uani 1 1 d .
C33 C 0.4403(4) 0.6030(2) 0.2579(3) 0.0669(12) Uani 1 1 d .
H33A H 0.4174 0.6619 0.2542 0.100 Uiso 1 1 calc R
H33B H 0.4775 0.5960 0.2073 0.100 Uiso 1 1 calc R
H33C H 0.5056 0.5860 0.2948 0.100 Uiso 1 1 calc R
C34 C 0.2107(4) 0.5775(2) 0.2273(2) 0.0537(9) Uani 1 1 d .
H34A H 0.1923 0.6371 0.2230 0.081 Uiso 1 1 calc R
H34B H 0.1289 0.5448 0.2457 0.081 Uiso 1 1 calc R
H34C H 0.2454 0.5690 0.1768 0.081 Uiso 1 1 calc R
C35 C 0.2581(5) 0.5584(3) 0.3656(2) 0.0744(12) Uani 1 1 d .
H35A H 0.2355 0.6173 0.3623 0.112 Uiso 1 1 calc R
H35B H 0.3243 0.5412 0.4019 0.112 Uiso 1 1 calc R
H35C H 0.1786 0.5235 0.3835 0.112 Uiso 1 1 calc R
C36 C 0.2663(3) 0.29411(18) 0.34276(17) 0.0381(6) Uani 1 1 d .
C37 C 0.1688(5) 0.2769(2) 0.2875(3) 0.0811(15) Uani 1 1 d .
H37A H 0.2131 0.2885 0.2349 0.122 Uiso 1 1 calc R
H37B H 0.0916 0.3132 0.2893 0.122 Uiso 1 1 calc R
H37C H 0.1401 0.2180 0.3034 0.122 Uiso 1 1 calc R
C38 C 0.3962(4) 0.2480(2) 0.3313(3) 0.0672(12) Uani 1 1 d .
H38A H 0.4528 0.2534 0.3705 0.101 Uiso 1 1 calc R
H38B H 0.4414 0.2726 0.2801 0.101 Uiso 1 1 calc R
H38C H 0.3775 0.1886 0.3359 0.101 Uiso 1 1 calc R
C39 C 0.2056(7) 0.2567(4) 0.4266(3) 0.107(2) Uani 1 1 d .
H39A H 0.2744 0.2521 0.4614 0.161 Uiso 1 1 calc R
H39B H 0.1686 0.2010 0.4305 0.161 Uiso 1 1 calc R
H39C H 0.1353 0.2935 0.4409 0.161 Uiso 1 1 calc R
C40 C 0.5644(4) 0.3918(2) 0.45246(18) 0.0528(8) Uani 1 1 d .
H40A H 0.4842 0.3662 0.4422 0.079 Uiso 1 1 calc R
H40B H 0.5447 0.4487 0.4584 0.079 Uiso 1 1 calc R
H40C H 0.5954 0.3581 0.4998 0.079 Uiso 1 1 calc R
C41 C 0.8468(4) 0.4541(2) 0.3871(2) 0.0577(9) Uani 1 1 d .
H41A H 0.9184 0.4547 0.3458 0.086 Uiso 1 1 calc R
H41B H 0.8765 0.4254 0.4366 0.086 Uiso 1 1 calc R
H41C H 0.8226 0.5119 0.3881 0.086 Uiso 1 1 calc R
C42 C 0.7477(4) 0.2885(2) 0.3570(2) 0.0489(8) Uani 1 1 d .
H42A H 0.8227 0.2934 0.3170 0.073 Uiso 1 1 calc R
H42B H 0.6730 0.2616 0.3419 0.073 Uiso 1 1 calc R
H42C H 0.7731 0.2544 0.4057 0.073 Uiso 1 1 calc R
C43 C 0.8125(3) 0.49443(17) 0.13073(16) 0.0342(6) Uani 1 1 d .
C44 C 0.8199(4) 0.5698(2) 0.1702(2) 0.0512(8) Uani 1 1 d .
H44A H 0.9048 0.5992 0.1529 0.077 Uiso 1 1 calc R
H44B H 0.8119 0.5484 0.2262 0.077 Uiso 1 1 calc R
H44C H 0.7476 0.6087 0.1561 0.077 Uiso 1 1 calc R
C45 C 0.9268(3) 0.4321(2) 0.1569(2) 0.0451(7) Uani 1 1 d .
H45A H 0.9280 0.3865 0.1303 0.068 Uiso 1 1 calc R
H45B H 0.9119 0.4088 0.2126 0.068 Uiso 1 1 calc R
H45C H 1.0117 0.4621 0.1440 0.068 Uiso 1 1 calc R
C46 C 0.8392(3) 0.5366(2) 0.04246(18) 0.0409(6) Uani 1 1 d .
H46A H 0.8379 0.4937 0.0131 0.061 Uiso 1 1 calc R
H46B H 0.9259 0.5645 0.0317 0.061 Uiso 1 1 calc R
H46C H 0.7704 0.5781 0.0275 0.061 Uiso 1 1 calc R
C47 C 0.6269(3) 0.34211(17) 0.06244(15) 0.0335(6) Uani 1 1 d .
C48 C 0.6323(5) 0.2648(2) 0.1322(2) 0.0594(10) Uani 1 1 d .
H48A H 0.6538 0.2145 0.1132 0.089 Uiso 1 1 calc R
H48B H 0.5462 0.2570 0.1632 0.089 Uiso 1 1 calc R
H48C H 0.7003 0.2743 0.1638 0.089 Uiso 1 1 calc R
C49 C 0.7615(3) 0.3483(2) 0.01039(19) 0.0439(7) Uani 1 1 d .
H49A H 0.7762 0.2963 -0.0068 0.066 Uiso 1 1 calc R
H49B H 0.8335 0.3568 0.0398 0.066 Uiso 1 1 calc R
H49C H 0.7593 0.3956 -0.0345 0.066 Uiso 1 1 calc R
C50 C 0.5187(3) 0.3270(2) 0.0107(2) 0.0471(7) Uani 1 1 d .
H50A H 0.5460 0.2807 -0.0131 0.071 Uiso 1 1 calc R
H50B H 0.5087 0.3780 -0.0295 0.071 Uiso 1 1 calc R
H50C H 0.4341 0.3127 0.0427 0.071 Uiso 1 1 calc R
P1 P -0.09035(7) 1.00511(5) 0.13408(4) 0.03311(17) Uani 1 1 d .
Si1 Si 0.20540(8) 0.90103(5) 0.36428(4) 0.03071(17) Uani 1 1 d .
O1 O 0.14626(19) 0.88255(11) 0.28566(10) 0.0307(4) Uani 1 1 d .
C1 C -0.0480(3) 0.94236(18) 0.22019(15) 0.0317(5) Uani 1 1 d .
C2 C 0.0977(3) 0.93199(16) 0.21987(14) 0.0272(5) Uani 1 1 d .
C3 C 0.1738(2) 0.96339(15) 0.14981(14) 0.0251(5) Uani 1 1 d .
C4 C 0.0915(3) 1.02163(15) 0.09141(14) 0.0262(5) Uani 1 1 d .
H4A H 0.1012 1.0005 0.0435 0.031 Uiso 1 1 calc R
C5 C -0.1486(3) 0.88968(19) 0.28252(17) 0.0370(6) Uani 1 1 d .
C6 C -0.2299(3) 0.92217(19) 0.33251(18) 0.0404(6) Uani 1 1 d .
H6A H -0.2892 0.8826 0.3664 0.048 Uiso 1 1 calc R
C7 C -0.1724(3) 0.79305(18) 0.27924(18) 0.0375(6) Uani 1 1 d .
C8 C -0.2863(4) 0.7965(2) 0.2253(3) 0.0607(10) Uani 1 1 d .
H8A H -0.3048 0.7398 0.2205 0.091 Uiso 1 1 calc R
H8B H -0.2582 0.8323 0.1743 0.091 Uiso 1 1 calc R
H8C H -0.3664 0.8195 0.2477 0.091 Uiso 1 1 calc R
C9 C -0.2157(6) 0.7365(3) 0.3570(2) 0.0906(18) Uani 1 1 d .
H9A H -0.2578 0.6860 0.3503 0.136 Uiso 1 1 calc R
H9B H -0.2789 0.7661 0.3860 0.136 Uiso 1 1 calc R
H9C H -0.1385 0.7207 0.3853 0.136 Uiso 1 1 calc R
C10 C -0.0509(4) 0.7584(2) 0.2393(3) 0.0674(12) Uani 1 1 d .
H10A H -0.0712 0.7022 0.2337 0.101 Uiso 1 1 calc R
H10B H 0.0233 0.7553 0.2702 0.101 Uiso 1 1 calc R
H10C H -0.0272 0.7955 0.1883 0.101 Uiso 1 1 calc R
C11 C -0.2435(3) 1.01197(17) 0.34429(17) 0.0371(6) Uani 1 1 d .
C12 C -0.3178(5) 1.0024(3) 0.4280(2) 0.0649(10) Uani 1 1 d .
H12A H -0.2648 0.9679 0.4659 0.097 Uiso 1 1 calc R
H12B H -0.4041 0.9754 0.4313 0.097 Uiso 1 1 calc R
H12C H -0.3305 1.0579 0.4387 0.097 Uiso 1 1 calc R
C13 C -0.3350(4) 1.0630(2) 0.2856(2) 0.0480(8) Uani 1 1 d .
H13A H -0.2876 1.0753 0.2337 0.072 Uiso 1 1 calc R
H13B H -0.3600 1.1157 0.2996 0.072 Uiso 1 1 calc R
H13C H -0.4148 1.0301 0.2866 0.072 Uiso 1 1 calc R
C14 C -0.1137(3) 1.06229(19) 0.33960(19) 0.0419(7) Uani 1 1 d .
H14A H -0.0639 1.0676 0.2889 0.063 Uiso 1 1 calc R
H14B H -0.0600 1.0328 0.3796 0.063 Uiso 1 1 calc R
H14C H -0.1353 1.1182 0.3474 0.063 Uiso 1 1 calc R
C15 C 0.0780(4) 0.8630(2) 0.45017(17) 0.0488(8) Uani 1 1 d .
H15A H -0.0064 0.8907 0.4398 0.073 Uiso 1 1 calc R
H15B H 0.1082 0.8765 0.4957 0.073 Uiso 1 1 calc R
H15C H 0.0664 0.8022 0.4594 0.073 Uiso 1 1 calc R
C16 C 0.3587(3) 0.8344(2) 0.38063(19) 0.0452(7) Uani 1 1 d .
H16A H 0.4287 0.8556 0.3389 0.068 Uiso 1 1 calc R
H16B H 0.3376 0.7761 0.3816 0.068 Uiso 1 1 calc R
H16C H 0.3889 0.8369 0.4299 0.068 Uiso 1 1 calc R
C17 C 0.2493(3) 1.01561(19) 0.34944(18) 0.0418(7) Uani 1 1 d .
H17A H 0.3104 1.0334 0.3025 0.063 Uiso 1 1 calc R
H17B H 0.2915 1.0235 0.3936 0.063 Uiso 1 1 calc R
H17C H 0.1688 1.0492 0.3446 0.063 Uiso 1 1 calc R
C18 C 0.3151(3) 0.92920(17) 0.12800(15) 0.0309(5) Uani 1 1 d .
C19 C 0.3243(3) 0.83226(19) 0.16475(19) 0.0449(7) Uani 1 1 d .
H19A H 0.4093 0.8113 0.1462 0.067 Uiso 1 1 calc R
H19B H 0.2521 0.8028 0.1500 0.067 Uiso 1 1 calc R
H19C H 0.3170 0.8224 0.2209 0.067 Uiso 1 1 calc R
C20 C 0.4282(3) 0.9745(2) 0.15570(18) 0.0411(7) Uani 1 1 d .
H20A H 0.4255 1.0349 0.1328 0.062 Uiso 1 1 calc R
H20B H 0.5140 0.9525 0.1397 0.062 Uiso 1 1 calc R
H20C H 0.4157 0.9645 0.2119 0.062 Uiso 1 1 calc R
C21 C 0.3413(3) 0.93695(19) 0.03895(16) 0.0371(6) Uani 1 1 d .
H21A H 0.3379 0.9961 0.0115 0.056 Uiso 1 1 calc R
H21B H 0.2736 0.9051 0.0229 0.056 Uiso 1 1 calc R
H21C H 0.4288 0.9145 0.0268 0.056 Uiso 1 1 calc R
C22 C 0.1236(3) 1.12180(17) 0.06580(16) 0.0348(6) Uani 1 1 d .
C23 C 0.1237(5) 1.1587(2) 0.1377(2) 0.0611(11) Uani 1 1 d .
H23A H 0.1473 1.2183 0.1212 0.092 Uiso 1 1 calc R
H23B H 0.1885 1.1289 0.1707 0.092 Uiso 1 1 calc R
H23C H 0.0356 1.1520 0.1665 0.092 Uiso 1 1 calc R
C24 C 0.2590(3) 1.1433(2) 0.0154(2) 0.0466(7) Uani 1 1 d .
H24A H 0.2721 1.2042 0.0005 0.070 Uiso 1 1 calc R
H24B H 0.2594 1.1219 -0.0309 0.070 Uiso 1 1 calc R
H24C H 0.3306 1.1173 0.0449 0.070 Uiso 1 1 calc R
C25 C 0.0153(3) 1.1662(2) 0.0144(2) 0.0480(8) Uani 1 1 d .
H25A H 0.0390 1.2254 -0.0064 0.072 Uiso 1 1 calc R
H25B H -0.0706 1.1616 0.0456 0.072 Uiso 1 1 calc R
H25C H 0.0101 1.1391 -0.0281 0.072 Uiso 1 1 calc R

loop_
_atom_site_aniso_label
_atom_site_aniso_U_11
_atom_site_aniso_U_22
_atom_site_aniso_U_33
_atom_site_aniso_U_23
_atom_site_aniso_U_13
_atom_site_aniso_U_12
P2 0.0285(4) 0.0431(4) 0.0276(3) -0.0106(3) -0.0052(3) 0.0022(3)
Si2 0.0403(4) 0.0338(4) 0.0330(4) -0.0133(3) -0.0162(3) 0.0080(3)
O2 0.0389(11) 0.0397(10) 0.0306(9) -0.0161(8) -0.0135(8) 0.0130(8)
C26 0.0304(14) 0.0391(14) 0.0267(12) -0.0084(10) -0.0054(10) 0.0069(11)
C27 0.0292(13) 0.0341(13) 0.0281(12) -0.0129(10) -0.0081(10) 0.0092(10)
C28 0.0276(13) 0.0275(11) 0.0282(12) -0.0094(9) -0.0061(9) 0.0071(9)
C29 0.0283(13) 0.0291(12) 0.0241(11) -0.0082(9) -0.0033(9) 0.0043(9)
C30 0.0343(15) 0.0479(16) 0.0339(14) -0.0134(12) -0.0068(11) 0.0043(12)
C31 0.0468(18) 0.0396(15) 0.0470(17) -0.0146(13) -0.0070(14) 0.0013(13)
C32 0.0440(17) 0.0334(14) 0.0397(15) -0.0107(11) -0.0060(12) -0.0023(12)
C33 0.045(2) 0.0254(14) 0.128(4) -0.0201(19) 0.003(2) 0.0041(13)
C34 0.062(2) 0.0421(17) 0.061(2) -0.0175(15) -0.0183(17) 0.0169(16)
C35 0.103(4) 0.070(3) 0.059(2) -0.035(2) -0.003(2) 0.006(2)
C36 0.0409(16) 0.0331(14) 0.0400(15) -0.0094(11) -0.0010(12) -0.0014(11)
C37 0.087(3) 0.0384(19) 0.130(4) -0.023(2) -0.058(3) 0.0004(19)
C38 0.049(2) 0.0288(15) 0.112(3) -0.0033(18) 0.016(2) -0.0004(14)
C39 0.154(6) 0.090(4) 0.064(3) -0.014(3) 0.040(3) -0.019(4)
C40 0.066(2) 0.064(2) 0.0325(15) -0.0173(14) -0.0123(14) 0.0115(17)
C41 0.062(2) 0.056(2) 0.063(2) -0.0181(17) -0.0350(18) 0.0008(17)
C42 0.052(2) 0.0367(15) 0.062(2) -0.0158(14) -0.0192(16) 0.0115(14)
C43 0.0320(14) 0.0350(13) 0.0391(14) -0.0155(11) -0.0050(11) 0.0015(11)
C44 0.058(2) 0.0449(17) 0.056(2) -0.0243(15) 0.0007(16) -0.0117(15)
C45 0.0312(16) 0.0561(19) 0.0515(18) -0.0165(15) -0.0124(13) 0.0065(13)
C46 0.0337(15) 0.0442(16) 0.0439(16) -0.0102(13) -0.0001(12) -0.0040(12)
C47 0.0435(16) 0.0297(12) 0.0301(13) -0.0127(10) -0.0048(11) 0.0064(11)
C48 0.103(3) 0.0301(15) 0.0431(18) -0.0075(13) -0.0037(18) 0.0158(17)
C49 0.0431(17) 0.0464(16) 0.0495(17) -0.0263(14) -0.0055(13) 0.0123(13)
C50 0.0470(18) 0.0491(17) 0.0552(19) -0.0307(15) -0.0076(14) -0.0002(14)
P1 0.0271(4) 0.0447(4) 0.0261(3) -0.0051(3) -0.0050(3) 0.0030(3)
Si1 0.0323(4) 0.0337(4) 0.0263(3) -0.0048(3) -0.0091(3) -0.0007(3)
O1 0.0336(10) 0.0329(9) 0.0246(8) -0.0021(7) -0.0089(7) -0.0044(7)
C1 0.0283(13) 0.0413(14) 0.0258(12) -0.0083(10) -0.0040(10) -0.0016(11)
C2 0.0278(13) 0.0303(12) 0.0242(11) -0.0058(9) -0.0069(9) -0.0018(9)
C3 0.0252(12) 0.0258(11) 0.0249(11) -0.0063(9) -0.0044(9) -0.0028(9)
C4 0.0273(12) 0.0278(11) 0.0233(11) -0.0055(9) -0.0032(9) -0.0013(9)
C5 0.0358(15) 0.0410(15) 0.0370(14) -0.0125(12) -0.0096(11) 0.0028(12)
C6 0.0457(17) 0.0373(15) 0.0401(15) -0.0130(12) -0.0047(13) 0.0001(12)
C7 0.0371(15) 0.0352(14) 0.0446(16) -0.0189(12) -0.0011(12) -0.0050(11)
C8 0.058(2) 0.051(2) 0.083(3) -0.0311(19) -0.022(2) 0.0011(17)
C9 0.169(6) 0.0373(19) 0.056(2) -0.0037(17) 0.011(3) -0.012(3)
C10 0.054(2) 0.0461(19) 0.114(3) -0.050(2) 0.012(2) -0.0095(16)
C11 0.0460(17) 0.0308(13) 0.0381(14) -0.0135(11) -0.0079(12) 0.0007(11)
C12 0.074(3) 0.067(2) 0.052(2) -0.0147(18) 0.0067(19) -0.012(2)
C13 0.051(2) 0.0410(16) 0.058(2) -0.0200(14) -0.0166(15) 0.0114(14)
C14 0.0418(17) 0.0413(15) 0.0498(17) -0.0255(13) -0.0033(13) 0.0015(13)
C15 0.052(2) 0.062(2) 0.0281(14) -0.0028(13) -0.0058(13) -0.0032(16)
C16 0.0465(18) 0.0441(16) 0.0457(17) -0.0056(13) -0.0203(14) 0.0073(13)
C17 0.0481(18) 0.0377(15) 0.0431(16) -0.0134(12) -0.0118(13) -0.0021(13)
C18 0.0287(13) 0.0327(13) 0.0303(13) -0.0064(10) -0.0025(10) 0.0012(10)
C19 0.0513(19) 0.0336(14) 0.0457(17) -0.0046(12) -0.0004(14) 0.0117(13)
C20 0.0281(15) 0.0551(18) 0.0405(15) -0.0106(13) -0.0067(12) 0.0001(12)
C21 0.0319(15) 0.0453(16) 0.0342(14) -0.0117(12) 0.0005(11) 0.0041(12)
C22 0.0450(16) 0.0272(12) 0.0320(13) -0.0052(10) -0.0072(11) 0.0001(11)
C23 0.109(3) 0.0344(16) 0.0437(18) -0.0154(14) -0.0102(19) -0.0078(18)
C24 0.0458(18) 0.0352(15) 0.0519(18) 0.0035(13) -0.0048(14) -0.0081(13)
C25 0.0489(19) 0.0349(15) 0.0547(19) 0.0020(13) -0.0102(15) 0.0066(13)

loop_
_atom_type_symbol
_atom_type_description
_atom_type_scat_dispersion_real
_atom_type_scat_dispersion_imag
_atom_type_scat_source
C C 0.0033 0.0016 'International Tables Vol C Tables 4.2.6.8 and 6.1.1.4'
H H 0.0000 0.0000 'International Tables Vol C Tables 4.2.6.8 and 6.1.1.4'
O O 0.0106 0.0060 'International Tables Vol C Tables 4.2.6.8 and 6.1.1.4'
P P 0.1023 0.0942 'International Tables Vol C Tables 4.2.6.8 and 6.1.1.4'
Si Si 0.0817 0.0704 'International Tables Vol C Tables 4.2.6.8 and 6.1.1.4'

loop_
_geom_angle_atom_site_label_1
_geom_angle_atom_site_label_2
_geom_angle_atom_site_label_3
_geom_angle
C26 P2 C29 92.21(12)
O2 Si2 C41 106.02(14)
O2 Si2 C42 111.21(13)
C41 Si2 C42 109.85(17)
O2 Si2 C40 109.16(13)
C41 Si2 C40 108.41(18)
C42 Si2 C40 111.99(17)
C27 O2 Si2 137.92(17)
C27 C26 C30 123.3(2)
C27 C26 P2 112.43(19)
C30 C26 P2 123.4(2)
C28 C27 O2 124.3(2)
C28 C27 C26 116.3(2)
O2 C27 C26 118.9(2)
C27 C28 C29 111.0(2)
C27 C28 C43 123.5(2)
C29 C28 C43 124.4(2)
C28 C29 C47 119.3(2)
C28 C29 P2 106.64(16)
C47 C29 P2 109.16(18)
C31 C30 C26 123.3(3)
C31 C30 C32 118.7(3)
C26 C30 C32 117.3(2)
C30 C31 C36 133.3(3)
C33 C32 C35 109.1(3)
C33 C32 C34 108.8(3)
C35 C32 C34 109.3(3)
C33 C32 C30 110.0(2)
C35 C32 C30 112.5(3)
C34 C32 C30 107.1(2)
C31 C36 C38 117.2(3)
C31 C36 C39 106.3(3)
C38 C36 C39 106.7(4)
C31 C36 C37 108.1(3)
C38 C36 C37 109.9(3)
C39 C36 C37 108.2(4)
C46 C43 C45 110.2(2)
C46 C43 C28 111.2(2)
C45 C43 C28 112.2(2)
C46 C43 C44 103.8(2)
C45 C43 C44 107.9(3)
C28 C43 C44 111.1(2)
C48 C47 C49 108.2(3)
C48 C47 C50 109.8(3)
C49 C47 C50 105.6(2)
C48 C47 C29 111.1(2)
C49 C47 C29 113.3(2)
C50 C47 C29 108.7(2)
C1 P1 C4 92.38(12)
O1 Si1 C17 111.22(12)
O1 Si1 C15 108.36(13)
C17 Si1 C15 112.37(16)
O1 Si1 C16 106.83(13)
C17 Si1 C16 110.00(15)
C15 Si1 C16 107.86(16)
C2 O1 Si1 135.46(17)
C2 C1 C5 123.3(2)
C2 C1 P1 111.91(19)
C5 C1 P1 123.7(2)
C3 C2 O1 124.8(2)
C3 C2 C1 116.4(2)
O1 C2 C1 118.2(2)
C2 C3 C4 111.3(2)
C2 C3 C18 123.5(2)
C4 C3 C18 124.1(2)
C3 C4 C22 119.7(2)
C3 C4 P1 106.40(16)
C22 C4 P1 108.79(17)
C6 C5 C1 123.6(3)
C6 C5 C7 118.5(3)
C1 C5 C7 117.3(2)
C5 C6 C11 131.5(3)
C9 C7 C10 111.5(3)
C9 C7 C8 109.0(4)
C10 C7 C8 106.0(3)
C9 C7 C5 113.1(3)
C10 C7 C5 111.4(2)
C8 C7 C5 105.4(2)
C6 C11 C14 117.2(3)
C6 C11 C13 108.8(2)
C14 C11 C13 109.5(3)
C6 C11 C12 105.6(3)
C14 C11 C12 107.5(3)
C13 C11 C12 107.7(3)
C20 C18 C21 110.2(2)
C20 C18 C19 108.0(2)
C21 C18 C19 104.3(2)
C20 C18 C3 112.3(2)
C21 C18 C3 110.9(2)
C19 C18 C3 110.9(2)
C23 C22 C24 108.6(3)
C23 C22 C25 110.0(3)
C24 C22 C25 106.0(2)
C23 C22 C4 110.7(2)
C24 C22 C4 113.0(2)
C25 C22 C4 108.5(2)

loop_
_geom_bond_atom_site_label_1
_geom_bond_atom_site_label_2
_geom_bond_distance
P2 C26 1.696(3)
P2 C29 1.875(3)
Si2 O2 1.653(2)
Si2 C41 1.858(4)
Si2 C42 1.860(3)
Si2 C40 1.860(4)
O2 C27 1.373(3)
C26 C27 1.452(4)
C26 C30 1.499(4)
C27 C28 1.368(3)
C28 C29 1.522(3)
C28 C43 1.539(4)
C29 C47 1.587(3)
C30 C31 1.314(4)
C30 C32 1.609(4)
C31 C36 1.498(4)
C32 C33 1.510(5)
C32 C35 1.512(5)
C32 C34 1.529(4)
C36 C38 1.499(5)
C36 C39 1.519(5)
C36 C37 1.523(5)
C43 C46 1.538(4)
C43 C45 1.539(4)
C43 C44 1.544(4)
C47 C48 1.530(4)
C47 C49 1.531(4)
C47 C50 1.545(4)
P1 C1 1.701(3)
P1 C4 1.883(3)
Si1 O1 1.6561(19)
Si1 C17 1.853(3)
Si1 C15 1.856(3)
Si1 C16 1.859(3)
O1 C2 1.371(3)
C1 C2 1.459(4)
C1 C5 1.508(4)
C2 C3 1.366(3)
C3 C4 1.519(3)
C3 C18 1.546(4)
C4 C22 1.595(4)
C5 C6 1.326(4)
C5 C7 1.593(4)
C6 C11 1.511(4)
C7 C9 1.477(5)
C7 C10 1.501(4)
C7 C8 1.551(5)
C11 C14 1.523(4)
C11 C13 1.533(4)
C11 C12 1.553(5)
C18 C20 1.537(4)
C18 C21 1.539(4)
C18 C19 1.544(4)
C22 C23 1.524(4)
C22 C24 1.529(4)
C22 C25 1.541(4)

loop_
_geom_torsion_atom_site_label_1
_geom_torsion_atom_site_label_2
_geom_torsion_atom_site_label_3
_geom_torsion_atom_site_label_4
_geom_torsion
C41 Si2 O2 C27 139.2(3)
C42 Si2 O2 C27 19.8(3)
C40 Si2 O2 C27 -104.2(3)
C29 P2 C26 C27 0.7(2)
C29 P2 C26 C30 170.3(2)
Si2 O2 C27 C28 -97.9(3)
Si2 O2 C27 C26 90.8(3)
C30 C26 C27 C28 -162.5(3)
P2 C26 C27 C28 7.1(3)
C30 C26 C27 O2 9.5(4)
P2 C26 C27 O2 179.06(18)
O2 C27 C28 C29 175.8(2)
C26 C27 C28 C29 -12.8(3)
O2 C27 C28 C43 -15.9(4)
C26 C27 C28 C43 155.6(2)
C27 C28 C29 C47 -111.9(3)
C43 C28 C29 C47 79.9(3)
C27 C28 C29 P2 12.2(2)
C43 C28 C29 P2 -156.0(2)
C26 P2 C29 C28 -7.16(18)
C26 P2 C29 C47 122.95(18)
C27 C26 C30 C31 -112.6(3)
P2 C26 C30 C31 79.0(4)
C27 C26 C30 C32 77.5(3)
P2 C26 C30 C32 -91.0(3)
C26 C30 C31 C36 1.7(6)
C32 C30 C31 C36 171.5(3)
C31 C30 C32 C33 154.0(3)
C26 C30 C32 C33 -35.6(4)
C31 C30 C32 C35 32.2(4)
C26 C30 C32 C35 -157.4(3)
C31 C30 C32 C34 -87.9(3)
C26 C30 C32 C34 82.5(3)
C30 C31 C36 C38 37.9(5)
C30 C31 C36 C39 157.1(4)
C30 C31 C36 C37 -86.9(5)
C27 C28 C43 C46 -148.5(2)
C29 C28 C43 C46 18.3(3)
C27 C28 C43 C45 87.6(3)
C29 C28 C43 C45 -105.6(3)
C27 C28 C43 C44 -33.3(4)
C29 C28 C43 C44 133.5(3)
C28 C29 C47 C48 52.0(4)
P2 C29 C47 C48 -70.8(3)
C28 C29 C47 C49 -70.0(3)
P2 C29 C47 C49 167.2(2)
C28 C29 C47 C50 173.0(2)
P2 C29 C47 C50 50.2(3)
C17 Si1 O1 C2 -15.7(3)
C15 Si1 O1 C2 108.3(3)
C16 Si1 O1 C2 -135.7(3)
C4 P1 C1 C2 -0.1(2)
C4 P1 C1 C5 -168.6(2)
Si1 O1 C2 C3 93.2(3)
Si1 O1 C2 C1 -95.9(3)
C5 C1 C2 C3 160.4(2)
P1 C1 C2 C3 -8.1(3)
C5 C1 C2 O1 -11.2(4)
P1 C1 C2 O1 -179.78(18)
O1 C2 C3 C4 -175.3(2)
C1 C2 C3 C4 13.7(3)
O1 C2 C3 C18 16.4(4)
C1 C2 C3 C18 -154.6(2)
C2 C3 C4 C22 111.1(3)
C18 C3 C4 C22 -80.6(3)
C2 C3 C4 P1 -12.5(2)
C18 C3 C4 P1 155.70(19)
C1 P1 C4 C3 6.95(18)
C1 P1 C4 C22 -123.25(18)
C2 C1 C5 C6 114.6(3)
P1 C1 C5 C6 -78.2(4)
C2 C1 C5 C7 -74.6(3)
P1 C1 C5 C7 92.6(3)
C1 C5 C6 C11 -2.4(5)
C7 C5 C6 C11 -173.0(3)
C6 C5 C7 C9 -36.4(5)
C1 C5 C7 C9 152.4(4)
C6 C5 C7 C10 -162.9(3)
C1 C5 C7 C10 25.9(4)
C6 C5 C7 C8 82.6(3)
C1 C5 C7 C8 -88.6(3)
C5 C6 C11 C14 -40.9(5)
C5 C6 C11 C13 83.9(4)
C5 C6 C11 C12 -160.6(4)
C2 C3 C18 C20 -87.6(3)
C4 C3 C18 C20 105.6(3)
C2 C3 C18 C21 148.7(2)
C4 C3 C18 C21 -18.2(3)
C2 C3 C18 C19 33.4(3)
C4 C3 C18 C19 -133.5(3)
C3 C4 C22 C23 -52.7(4)
P1 C4 C22 C23 69.8(3)
C3 C4 C22 C24 69.3(3)
P1 C4 C22 C24 -168.2(2)
C3 C4 C22 C25 -173.5(2)
P1 C4 C22 C25 -51.0(3)
